data_1545055
loop_
_publ_author_name
'Berthet, Math\'eo'
'Legrand, Baptiste'
'Martinez, Jean'
'Parrot, Isabelle'

_publ_section_title
;
 A General Approach to the Aza-Diketomorpholine Scaffold
;
_journal_name_full 'Organic Letters'
_journal_paper_doi 10.1021/acs.orglett.6b03656
_journal_year 2017
_chemical_absolute_configuration ad
_chemical_formula_moiety 'C18 H18 N2 O4'
_chemical_formula_sum 'C18 H18 N2 O4'
_chemical_formula_weight 326.34
_space_group_IT_number 4
_symmetry_cell_setting monoclinic
_symmetry_space_group_name_Hall 'P 2yb'
_symmetry_space_group_name_H-M 'P 1 21 1'
_atom_sites_solution_hydrogens difmap
_atom_sites_solution_primary direct
_cell_angle_alpha 90
_cell_angle_beta 97.578(4)
_cell_angle_gamma 90
_cell_formula_units_Z 4
_cell_length_a 15.1202(7)
_cell_length_b 5.6812(3)
_cell_length_c 19.0459(8)
_cell_measurement_reflns_used 5539
_cell_measurement_temperature 175
_cell_measurement_theta_max 68.0610
_cell_measurement_theta_min 2.3240
_cell_volume 1621.77(13)
_computing_cell_refinement
;
CrysAlisPro, Agilent Technologies,
Version 1.171.37.35 (release 13-08-2014 CrysAlis171 .NET)
(compiled Aug 13 2014,18:06:01)
;
_computing_data_collection
;
CrysAlisPro, Agilent Technologies,
Version 1.171.37.35 (release 13-08-2014 CrysAlis171 .NET)
(compiled Aug 13 2014,18:06:01)
;
_computing_data_reduction
;
CrysAlisPro, Agilent Technologies,
Version 1.171.37.35 (release 13-08-2014 CrysAlis171 .NET)
(compiled Aug 13 2014,18:06:01)
;
_computing_molecular_graphics 'CAMERON (Watkin et al., 1996)'
_computing_publication_material 'CRYSTALS (Betteridge et al., 2003)'
_computing_structure_refinement 'CRYSTALS (Betteridge et al., 2003)'
_computing_structure_solution 'SHELXS 86 (Sheldrick, 1986)'
_diffrn_ambient_temperature 175
_diffrn_detector 'CCD plate'
_diffrn_detector_area_resol_mean 16.0143
_diffrn_detector_type Sapphire3
_diffrn_measured_fraction_theta_full 1.000
_diffrn_measured_fraction_theta_max 0.989
_diffrn_measurement_details
;
#__ type_ start__ end____ width___ exp.time_
  1 omega  -50.00   37.00   1.0000   10.4900
omega____ theta____ kappa____ phi______ frames
    -      -33.5000   38.0000  -60.0000 87

#__ type_ start__ end____ width___ exp.time_
  2 omega -104.00  -12.00   1.0000   10.4900
omega____ theta____ kappa____ phi______ frames
    -      -33.5000  -42.0000  139.0000 92

#__ type_ start__ end____ width___ exp.time_
  3 omega  -62.00   36.00   1.0000   10.4900
omega____ theta____ kappa____ phi______ frames
    -      -33.5000   77.0000  -60.0000 98

#__ type_ start__ end____ width___ exp.time_
  4 omega   19.00   90.00   1.0000   10.4900
omega____ theta____ kappa____ phi______ frames
    -       34.7565 -126.0000 -180.0000 71

#__ type_ start__ end____ width___ exp.time_
  5 omega   16.00  103.00   1.0000   10.4900
omega____ theta____ kappa____ phi______ frames
    -       34.7565   57.0000   60.0000 87

#__ type_ start__ end____ width___ exp.time_
  6 omega   12.00  105.00   1.0000   10.4900
omega____ theta____ kappa____ phi______ frames
    -       34.7565   38.0000   30.0000 93

#__ type_ start__ end____ width___ exp.time_
  7 omega   29.00   65.00   1.0000   10.4900
omega____ theta____ kappa____ phi______ frames
    -       34.7565   57.0000    0.0000 36

#__ type_ start__ end____ width___ exp.time_
  8 omega   72.00   99.00   1.0000   41.9500
omega____ theta____ kappa____ phi______ frames
    -      100.0000   77.0000   30.0000 27

#__ type_ start__ end____ width___ exp.time_
  9 omega   48.00   74.00   1.0000   41.9500
omega____ theta____ kappa____ phi______ frames
    -      100.0000  -30.0000   60.0000 26

#__ type_ start__ end____ width___ exp.time_
 10 omega   71.00   97.00   1.0000   41.9500
omega____ theta____ kappa____ phi______ frames
    -      100.0000   77.0000  -30.0000 26

#__ type_ start__ end____ width___ exp.time_
 11 omega   32.00  116.00   1.0000   41.9500
omega____ theta____ kappa____ phi______ frames
    -      100.0000  -77.0000 -180.0000 84

#__ type_ start__ end____ width___ exp.time_
 12 omega  120.00  146.00   1.0000   41.9500
omega____ theta____ kappa____ phi______ frames
    -      100.0000   61.0000  -30.0000 26

#__ type_ start__ end____ width___ exp.time_
 13 omega  144.00  169.00   1.0000   41.9500
omega____ theta____ kappa____ phi______ frames
    -      100.0000   77.0000   30.0000 25

#__ type_ start__ end____ width___ exp.time_
 14 omega   90.00  115.00   1.0000   41.9500
omega____ theta____ kappa____ phi______ frames
    -      100.0000 -110.0000  -79.3527 25

#__ type_ start__ end____ width___ exp.time_
 15 omega   71.00   97.00   1.0000   41.9500
omega____ theta____ kappa____ phi______ frames
    -      100.0000   77.0000    0.0000 26

#__ type_ start__ end____ width___ exp.time_
 16 omega   33.00   72.00   1.0000   41.9500
omega____ theta____ kappa____ phi______ frames
    -      100.0000  -45.0000  -90.0000 39

#__ type_ start__ end____ width___ exp.time_
 17 omega  128.00  167.00   1.0000   41.9500
omega____ theta____ kappa____ phi______ frames
    -      100.0000   77.0000   60.0000 39

#__ type_ start__ end____ width___ exp.time_
 18 omega   36.00   73.00   1.0000   41.9500
omega____ theta____ kappa____ phi______ frames
    -      100.0000  -61.0000   60.0000 37

#__ type_ start__ end____ width___ exp.time_
 19 omega   80.00  111.00   1.0000   41.9500
omega____ theta____ kappa____ phi______ frames
    -      100.0000   61.0000   30.0000 31

#__ type_ start__ end____ width___ exp.time_
 20 omega   81.00  112.00   1.0000   41.9500
omega____ theta____ kappa____ phi______ frames
    -      100.0000   45.0000   30.0000 31

#__ type_ start__ end____ width___ exp.time_
 21 omega   80.00  107.00   1.0000   41.9500
omega____ theta____ kappa____ phi______ frames
    -      100.0000   61.0000    0.0000 27

#__ type_ start__ end____ width___ exp.time_
 22 omega  128.00  154.00   1.0000   41.9500
omega____ theta____ kappa____ phi______ frames
    -      100.0000   61.0000    0.0000 26

#__ type_ start__ end____ width___ exp.time_
 23 omega   81.00  111.00   1.0000   41.9500
omega____ theta____ kappa____ phi______ frames
    -      100.0000   61.0000   60.0000 30

#__ type_ start__ end____ width___ exp.time_
 24 omega   33.00   84.00   1.0000   41.9500
omega____ theta____ kappa____ phi______ frames
    -      100.0000  -61.0000   30.0000 51

#__ type_ start__ end____ width___ exp.time_
 25 omega   81.00  106.00   1.0000   41.9500
omega____ theta____ kappa____ phi______ frames
    -      100.0000   61.0000  -30.0000 25

#__ type_ start__ end____ width___ exp.time_
 26 omega   38.00   64.00   1.0000   41.9500
omega____ theta____ kappa____ phi______ frames
    -      100.0000  -95.0000 -180.0000 26

#__ type_ start__ end____ width___ exp.time_
 27 omega   29.00   62.00   1.0000   41.9500
omega____ theta____ kappa____ phi______ frames
    -      100.0000 -112.0000 -180.0000 33

#__ type_ start__ end____ width___ exp.time_
 28 omega   78.00  113.00   1.0000   41.9500
omega____ theta____ kappa____ phi______ frames
    -      100.0000 -112.0000 -180.0000 35

#__ type_ start__ end____ width___ exp.time_
 29 omega   81.00  107.00   1.0000   41.9500
omega____ theta____ kappa____ phi______ frames
    -      100.0000  -61.0000 -150.0000 26

#__ type_ start__ end____ width___ exp.time_
 30 omega   74.00  144.00   1.0000   41.9500
omega____ theta____ kappa____ phi______ frames
    -      100.0000   30.0000   90.0000 70

#__ type_ start__ end____ width___ exp.time_
 31 omega   71.00   97.00   1.0000   41.9500
omega____ theta____ kappa____ phi______ frames
    -      100.0000   77.0000   60.0000 26

#__ type_ start__ end____ width___ exp.time_
 32 omega   80.00  112.00   1.0000   41.9500
omega____ theta____ kappa____ phi______ frames
    -      100.0000   61.0000   90.0000 32

#__ type_ start__ end____ width___ exp.time_
 33 omega   80.00  120.00   1.0000   41.9500
omega____ theta____ kappa____ phi______ frames
    -      100.0000   30.0000   60.0000 40

#__ type_ start__ end____ width___ exp.time_
 34 omega  104.00  146.00   1.0000   41.9500
omega____ theta____ kappa____ phi______ frames
    -      100.0000   77.0000  -60.0000 42

#__ type_ start__ end____ width___ exp.time_
 35 omega   76.00  168.00   1.0000   41.9500
omega____ theta____ kappa____ phi______ frames
    -      100.0000   30.0000   30.0000 92

#__ type_ start__ end____ width___ exp.time_
 36 omega   29.00   68.00   1.0000   41.9500
omega____ theta____ kappa____ phi______ frames
    -      100.0000  -30.0000  -60.0000 39

#__ type_ start__ end____ width___ exp.time_
 37 omega   73.00   99.00   1.0000   41.9500
omega____ theta____ kappa____ phi______ frames
    -      100.0000  -95.0000 -180.0000 26

#__ type_ start__ end____ width___ exp.time_
 38 omega   47.00   95.00   1.0000   41.9500
omega____ theta____ kappa____ phi______ frames
    -      100.0000  -95.0000  -90.0000 48

#__ type_ start__ end____ width___ exp.time_
 39 omega  102.00  136.00   1.0000   41.9500
omega____ theta____ kappa____ phi______ frames
    -      100.0000  112.0000  -60.0000 34

#__ type_ start__ end____ width___ exp.time_
 40 omega  125.00  151.00   1.0000   41.9500
omega____ theta____ kappa____ phi______ frames
    -      100.0000  112.0000   60.0000 26

#__ type_ start__ end____ width___ exp.time_
 41 omega  112.00  152.00   1.0000   41.9500
omega____ theta____ kappa____ phi______ frames
    -      100.0000   61.0000  150.0000 40

#__ type_ start__ end____ width___ exp.time_
 42 omega   72.00   97.00   1.0000   41.9500
omega____ theta____ kappa____ phi______ frames
    -      100.0000   77.0000  -60.0000 25

#__ type_ start__ end____ width___ exp.time_
 43 omega  111.00  136.00   1.0000   41.9500
omega____ theta____ kappa____ phi______ frames
    -      100.0000  112.0000   30.0000 25

#__ type_ start__ end____ width___ exp.time_
 44 omega   30.00   90.00   1.0000   41.9500
omega____ theta____ kappa____ phi______ frames
    -      100.0000  -30.0000 -180.0000 60

#__ type_ start__ end____ width___ exp.time_
 45 omega   53.00   92.00   1.0000   41.9500
omega____ theta____ kappa____ phi______ frames
    -      100.0000  -42.0000  139.0000 39

#__ type_ start__ end____ width___ exp.time_
 46 omega   70.00   97.00   1.0000   41.9500
omega____ theta____ kappa____ phi______ frames
    -      100.0000  -45.0000  -60.0000 27

#__ type_ start__ end____ width___ exp.time_
 47 omega   52.00   78.00   1.0000   41.9500
omega____ theta____ kappa____ phi______ frames
    -      100.0000 -112.0000   60.0000 26

#__ type_ start__ end____ width___ exp.time_
 48 omega  132.00  169.00   1.0000   41.9500
omega____ theta____ kappa____ phi______ frames
    -      100.0000   -7.0000  129.9703 37

#__ type_ start__ end____ width___ exp.time_
 49 omega  103.00  129.00   1.0000   41.9500
omega____ theta____ kappa____ phi______ frames
    -      100.0000   61.0000 -120.0000 26

#__ type_ start__ end____ width___ exp.time_
 50 omega   80.00  108.00   1.0000   41.9500
omega____ theta____ kappa____ phi______ frames
    -      100.0000   45.0000    0.0000 28

#__ type_ start__ end____ width___ exp.time_
 51 omega   80.00  108.00   1.0000   41.9500
omega____ theta____ kappa____ phi______ frames
    -      100.0000   45.0000   60.0000 28

#__ type_ start__ end____ width___ exp.time_
 52 omega   90.00  115.00   1.0000   41.9500
omega____ theta____ kappa____ phi______ frames
    -      100.0000   45.0000   90.0000 25

#__ type_ start__ end____ width___ exp.time_
 53 omega   71.00   97.00   1.0000   41.9500
omega____ theta____ kappa____ phi______ frames
    -      100.0000   77.0000   90.0000 26

#__ type_ start__ end____ width___ exp.time_
 54 omega   30.00   71.00   1.0000   41.9500
omega____ theta____ kappa____ phi______ frames
    -      100.0000   -7.0000  129.9703 41

;
_diffrn_measurement_device Area
_diffrn_measurement_device_type 'Xcalibur, Sapphire3, Gemini'
_diffrn_measurement_method '\w scans'
_diffrn_orient_matrix_UB_11 -0.0772956000
_diffrn_orient_matrix_UB_12 0.1157227000
_diffrn_orient_matrix_UB_13 0.0325827000
_diffrn_orient_matrix_UB_21 0.0661867000
_diffrn_orient_matrix_UB_22 0.0852459000
_diffrn_orient_matrix_UB_23 0.0633005000
_diffrn_orient_matrix_UB_31 0.0143409000
_diffrn_orient_matrix_UB_32 0.2297988000
_diffrn_orient_matrix_UB_33 -0.0399548000
_diffrn_radiation_monochromator graphite
_diffrn_radiation_type 'Cu K\a'
_diffrn_radiation_wavelength 1.54184
_diffrn_reflns_av_R_equivalents 0.044
_diffrn_reflns_av_unetI/netI 0.0504
_diffrn_reflns_limit_h_max 18
_diffrn_reflns_limit_h_min -18
_diffrn_reflns_limit_k_max 6
_diffrn_reflns_limit_k_min -6
_diffrn_reflns_limit_l_max 22
_diffrn_reflns_limit_l_min -22
_diffrn_reflns_number 17075
_diffrn_reflns_theta_full 66.000
_diffrn_reflns_theta_max 68.574
_diffrn_reflns_theta_min 2.340
_exptl_absorpt_coefficient_mu 0.787
_exptl_absorpt_correction_T_max 1.00000
_exptl_absorpt_correction_T_min 0.91440
_exptl_absorpt_correction_type multi-scan
_exptl_absorpt_process_details
;
CrysAlisPro, Agilent Technologies,
Version 1.171.37.35 (release 13-08-2014 CrysAlis171 .NET)
(compiled Aug 13 2014,18:06:01)
Empirical absorption correction using spherical harmonics,
 implemented in SCALE3 ABSPACK scaling algorithm.
;
_exptl_crystal_colour colourless
_exptl_crystal_density_diffrn 1.337
_exptl_crystal_density_method 'not measured'
_exptl_crystal_description prism
_exptl_crystal_F_000 687.996
_exptl_crystal_size_max 0.350
_exptl_crystal_size_mid 0.150
_exptl_crystal_size_min 0.050
_refine_diff_density_max 0.25
_refine_diff_density_min -0.19
_refine_ls_abs_structure_details
;
Flack (1983), 2475 Friedel-pairs
6a3a-1_1_175_01_b.res in P2(1)


           Notification of SPECIAL conditions
 Initialising Special positions
 Floating origin in  y direction
                 molecular weight,  calculated density, absorption coefficient
                                        (gm/cm**3)                (cm-1)
  From LIST    5        652.703              1.337                 7.873
  From LIST   29        602.723              1.234                 6.355
  Friedif =     31.2   Estimated Friedel difference =     3.2034
 f computed from scattering factors, including f-prime



 Friedif =      31.17      Acta A63, (2007), 257-265
 Flack & Shmueli (2007) recommend a value >200 for
 general structures and >80 for enantiopure crystals


 No of Reflections processed =   4615         No of Friedel Pairs =   1896
 No of Friedel Pairs found =     1896 No of Friedel Pairs used  =        0
 No of Unpaired Reflections  =    374
 No of Centric Reflections   =    449
     Friedel Coverage        =     83 %
 Too few useful Friedel Pairs

 Excluded reflections - A reflection may fail more than one test

 /Ds/ < 0.50  sig(Do)                 1896
 As < 1.00  sig(Ao)                      1
 /Do/ > 2.00  2Ds(max)                   0
 Weight < 0.00100                        0
 Ratio > 2.50000                         2
#TON  PLOT=YES  PUNCH = NO


6a3a-1_1_175_01_b.res in P2(1)


           Notification of SPECIAL conditions
 Initialising Special positions
 Floating origin in  y direction
                 molecular weight,  calculated density, absorption coefficient
                                        (gm/cm**3)                (cm-1)
  From LIST    5        652.703              1.337                 7.873
  From LIST   29        602.723              1.234                 6.355
  Friedif =     31.2   Estimated Friedel difference =     3.2034
 f computed from scattering factors, including f-prime



 Friedif =      31.17      Acta A63, (2007), 257-265
 Flack & Shmueli (2007) recommend a value >200 for
 general structures and >80 for enantiopure crystals


 No of Reflections processed =   4615         No of Friedel Pairs =   1896
 No of Friedel Pairs found =     1896 No of Friedel Pairs used  =      246
 No of Unpaired Reflections  =    374
 No of Centric Reflections   =    449
     Friedel Coverage        =     83 %
 Flack parameter obtained from original refinement
 Hooft parameter obtained with Flack x set to zero
   RA   RD    wRA2  wRD2   Friedif for all data and x=zero
   6.5  99.8   8.3 100.0     31.17


 Do-Dm R-factor(%) with Flack(x) of  -0.03(0.28) =   99.84%




 Continuing Calculations with     246 reflections
 Normal Probability Plot for    246 reflections
 Gradient for zero intercept =               1.896
  Slope, intercept and Cc (R) of NPP Plot =  1.896  0.242  0.623

 The slope should be unity and the intercept zero


No of reflections for which delta(Io) has same sign as delta(Ic)
Same sign   Opposite sign
     137           109

           Histogram distributions (deciles, octiles, quartiles)
      1/10      1/8       1/4       mean     3/4        7/8       9/10
     -5.92     -4.73     -2.64     -0.28      2.41      4.83      5.19

 Initial mean Flack(x) =     -0.0466
   Final mean Flack(x) =     -0.0753 and LSQ Flack(x)      -0.0753
           Internal su =      3.1323
           External su =      2.9945
 Number of refections with probability greater than  0.0010 =    230

       Flack Parameter & su   -0.0296    0.2803   @
      Difference Flack & su   -0.0528    0.2547   !
       Hooft Parameter & su    0.3110    0.3707   $
    Histogram mean (x) & SD   -0.0753    0.1975   &
    (Using   230 refelctions.  19.1% within -.5 to 1.5)
          Least Sq (x) & SD   -0.0753    0.2915


@  Flack,1983, Acta Cryst A39, 876-881
!  Thompson & Watkin, 2011, J Appl Cryst, 44, 1077-1022
$  Hooft et al, 2008, J Appl Cryst, 41, 96-103
&  Cooper & Watkin, to be published

              Probabilities
 Hooft probability analysis
 For an enantiopure material, there are 2 choices, P2
 P2(correct)     0.7982   i.e. 0.798211E+00

 If 50:50 twinning is possible, there are 3 choices, P3
 P3(correct)     0.3998   i.e. 0.399802E+00
 P3(rac-twin)    0.4991   i.e. 0.499128E+00
 P3(inverse)     0.1011   i.e. 0.101070E+00
 G              0.3781
 G S.U.         0.7415



 Excluded reflections - A reflection may fail more than one test

 /Ds/ < 0.10  sig(Do)                 1650
 As < 1.00  sig(Ao)                      1
 /Do/ > 2.00  2Ds(max)                  16
 Weight < 0.00100                        0
 Ratio > 2.50000                         2



;
_refine_ls_abs_structure_Flack 0.0(3)
_refine_ls_extinction_method None
_refine_ls_goodness_of_fit_ref 1.0953
_refine_ls_hydrogen_treatment mixed
_refine_ls_matrix_type full
_refine_ls_number_parameters 440
_refine_ls_number_reflns 4615
_refine_ls_number_restraints 7
_refine_ls_R_factor_all 0.0635
_refine_ls_R_factor_gt 0.0508
_refine_ls_shift/su_max 0.0029076
_refine_ls_shift/su_mean 0.0002599
_refine_ls_structure_factor_coef F
_refine_ls_weighting_details
;
 Method, part 1, Chebychev polynomial, (Watkin, 1994, Prince, 1982) 
 [weight] = 1.0/[A~0~*T~0~(x)+A~1~*T~1~(x) ... +A~n-1~]*T~n-1~(x)] 
 where A~i~ are the Chebychev coefficients listed below and x= Fcalc/Fmax 
 Method = Robust Weighting (Prince, 1982) 
 W = [weight] * [1-(deltaF/6*sigmaF)^2^]^2^ 
 A~i~ are: 
 1.98 3.05 2.00 0.938 0.303 
;
_refine_ls_weighting_scheme calc
_refine_ls_wR_factor_all 0.0792
_refine_ls_wR_factor_gt 0.0570
_refine_ls_wR_factor_ref 0.0570
_reflns_limit_h_max 18
_reflns_limit_h_min -18
_reflns_limit_k_max 6
_reflns_limit_k_min -6
_reflns_limit_l_max 22
_reflns_limit_l_min 0
_reflns_number_gt 4615
_reflns_number_total 5750
_reflns_threshold_expression I>2.0\s(I)
_oxford_diffrn_Wilson_B_factor 0.00
_oxford_diffrn_Wilson_scale 0.00
_oxford_refine_ls_r_factor_ref 0.0508
_oxford_refine_ls_scale 0.5409(10)
_oxford_reflns_number_all 5750
_oxford_reflns_threshold_expression_ref I>2.0\s(I)
_cod_data_source_file ol6b03656_si_002.cif
_cod_data_source_block 1
_cod_original_cell_volume 1621.77(7)
_cod_original_sg_symbol_H-M 'P 1 21 1 '
_cod_database_code 1545055
_cell_oxdiff_length_a 15.1210(8)
_cell_oxdiff_length_b 5.6836(3)
_cell_oxdiff_length_c 19.0342(8)
_cell_oxdiff_angle_alpha 89.963(4)
_cell_oxdiff_angle_beta 97.520(4)
_cell_oxdiff_angle_gamma 89.988(4)
_cell_oxdiff_volume 1621.76(13)
_montpellier_reflns_maxres 0.83
_montpellier_reflns_completeness_maxres 98.88
_montpellier_reflns_redundancy_maxres 5.21

loop_
_symmetry_equiv_pos_as_xyz
x,y,z
-x,y+1/2,-z

loop_
_atom_site_label
_atom_site_type_symbol
_atom_site_fract_x
_atom_site_fract_y
_atom_site_fract_z
_atom_site_U_iso_or_equiv
_atom_site_occupancy
_atom_site_adp_type
_atom_site_refinement_flags_posn
O1 O 0.12899(13) 0.8497(4) 0.19458(11) 0.0573 1.0000 Uani .
C2 C 0.19990(19) 0.8746(6) 0.24807(15) 0.0514 1.0000 Uani .
C3 C 0.21841(19) 0.7236(6) 0.30453(15) 0.0527 1.0000 Uani .
C4 C 0.29317(19) 0.7640(6) 0.35387(15) 0.0510 1.0000 Uani .
C5 C 0.3494(2) 0.9538(5) 0.34796(15) 0.0512 1.0000 Uani .
C6 C 0.4304(2) 0.9897(6) 0.40214(15) 0.0532 1.0000 Uani .
C7 C 0.5157(2) 0.8889(6) 0.38170(17) 0.0616 1.0000 Uani D
N8 N 0.50747(16) 0.6572(5) 0.35172(13) 0.0566 1.0000 Uani D
C9 C 0.57741(18) 0.5192(6) 0.34612(14) 0.0468 1.0000 Uani D
O10 O 0.57854(14) 0.3506(4) 0.30613(11) 0.0636 1.0000 Uani .
N11 N 0.65502(17) 0.5862(5) 0.38737(13) 0.0637 1.0000 Uani .
O12 O 0.64929(14) 0.7235(4) 0.44863(10) 0.0581 1.0000 Uani .
C13 C 0.5871(2) 0.8918(7) 0.44420(17) 0.0624 1.0000 Uani .
O14 O 0.59246(17) 1.0380(5) 0.48964(14) 0.0832 1.0000 Uani .
C15 C 0.7266(2) 0.4153(7) 0.40608(19) 0.0704 1.0000 Uani .
H152 H 0.7768 0.4850 0.4351 0.0852 1.0000 Uiso .
H153 H 0.7479 0.3475 0.3654 0.0852 1.0000 Uiso .
H151 H 0.7067 0.2851 0.4335 0.0852 1.0000 Uiso .
H81 H 0.4655(13) 0.642(4) 0.3165(11) 0.0500 1.0000 Uiso D
H71 H 0.5355 0.9931 0.3473 0.0730 1.0000 Uiso .
H62 H 0.4375 1.1542 0.4117 0.0595 1.0000 Uiso .
H61 H 0.4186 0.9146 0.4458 0.0595 1.0000 Uiso .
C16 C 0.32732(19) 1.1065(6) 0.29171(16) 0.0537 1.0000 Uani .
C17 C 0.25373(19) 1.0684(6) 0.24163(16) 0.0541 1.0000 Uani .
H171 H 0.2392 1.1729 0.2018 0.0634 1.0000 Uiso .
H161 H 0.3655 1.2420 0.2878 0.0617 1.0000 Uiso .
H41 H 0.3059 0.6566 0.3933 0.0605 1.0000 Uiso .
H31 H 0.1794 0.5917 0.3087 0.0636 1.0000 Uiso .
C18 C 0.0708(2) 0.6558(6) 0.20291(16) 0.0570 1.0000 Uani .
C19 C -0.00055(19) 0.6420(6) 0.14035(15) 0.0520 1.0000 Uani .
C20 C -0.0018(2) 0.4594(6) 0.09226(18) 0.0599 1.0000 Uani .
C21 C -0.0695(2) 0.4432(7) 0.03550(19) 0.0683 1.0000 Uani .
C22 C -0.1366(2) 0.6087(7) 0.02759(19) 0.0691 1.0000 Uani .
C23 C -0.1362(2) 0.7893(7) 0.0756(2) 0.0707 1.0000 Uani .
C24 C -0.0690(2) 0.8056(6) 0.13160(17) 0.0625 1.0000 Uani .
H241 H -0.0685 0.9370 0.1665 0.0751 1.0000 Uiso .
H231 H -0.1821 0.9159 0.0698 0.0840 1.0000 Uiso .
H221 H -0.1859 0.5979 -0.0106 0.0854 1.0000 Uiso .
H211 H -0.0696 0.3168 0.0005 0.0800 1.0000 Uiso .
H201 H 0.0458 0.3391 0.0986 0.0737 1.0000 Uiso .
H182 H 0.1040 0.5074 0.2061 0.0694 1.0000 Uiso .
H181 H 0.0446 0.6689 0.2459 0.0694 1.0000 Uiso .
O25 O 0.87347(13) 0.1571(4) 0.30485(11) 0.0577 1.0000 Uani .
C26 C 0.80075(18) 0.1263(6) 0.25399(15) 0.0511 1.0000 Uani .
C27 C 0.7459(2) -0.0642(6) 0.26482(17) 0.0593 1.0000 Uani .
C28 C 0.6696(2) -0.1038(6) 0.21828(18) 0.0581 1.0000 Uani .
C29 C 0.64579(18) 0.0424(6) 0.16098(16) 0.0516 1.0000 Uani .
C30 C 0.7014(2) 0.2272(6) 0.15010(16) 0.0572 1.0000 Uani .
C31 C 0.7784(2) 0.2727(6) 0.19618(16) 0.0548 1.0000 Uani .
H311 H 0.8167 0.4055 0.1881 0.0641 1.0000 Uiso .
H301 H 0.6859 0.3231 0.1080 0.0685 1.0000 Uiso .
C32 C 0.5602(2) -0.0054(7) 0.11163(17) 0.0620 1.0000 Uani .
C33 C 0.49861(19) 0.2086(6) 0.10075(15) 0.0530 1.0000 Uani D
N34 N 0.47306(15) 0.2978(5) 0.16631(12) 0.0510 1.0000 Uani D
C35 C 0.41261(19) 0.4711(6) 0.16464(15) 0.0501 1.0000 Uani D
O37 O 0.40172(14) 0.6033(4) 0.21355(11) 0.0666 1.0000 Uani .
N38 N 0.36412(16) 0.5037(5) 0.09820(13) 0.0579 1.0000 Uani .
O39 O 0.34266(13) 0.2875(5) 0.05890(10) 0.0600 1.0000 Uani .
C40 C 0.4139(2) 0.1437(6) 0.05361(14) 0.0557 1.0000 Uani .
O41 O 0.40285(15) -0.0173(5) 0.01316(11) 0.0728 1.0000 Uani .
C42 C 0.2803(2) 0.6322(7) 0.09352(18) 0.0684 1.0000 Uani .
H421 H 0.2519 0.6469 0.0464 0.0791 1.0000 Uiso .
H422 H 0.2395 0.5555 0.1212 0.0791 1.0000 Uiso .
H423 H 0.2901 0.7893 0.1131 0.0791 1.0000 Uiso .
H341 H 0.5106(13) 0.287(4) 0.2038(10) 0.0500 1.0000 Uiso D
H331 H 0.5302 0.3315 0.0783 0.0665 1.0000 Uiso .
H322 H 0.5752 -0.0590 0.0664 0.0727 1.0000 Uiso .
H321 H 0.5283 -0.1324 0.1307 0.0727 1.0000 Uiso .
H281 H 0.6314 -0.2405 0.2250 0.0692 1.0000 Uiso .
H271 H 0.7618 -0.1658 0.3067 0.0696 1.0000 Uiso .
C43 C 0.9292(2) 0.3557(6) 0.29517(17) 0.0603 1.0000 Uani .
C44 C 1.00032(19) 0.3735(6) 0.35793(15) 0.0522 1.0000 Uani .
C45 C 1.0689(2) 0.2090(6) 0.36841(18) 0.0629 1.0000 Uani .
C46 C 1.1363(2) 0.2302(7) 0.42480(19) 0.0655 1.0000 Uani .
C47 C 1.1355(2) 0.4157(7) 0.47073(19) 0.0663 1.0000 Uani .
C48 C 1.0674(2) 0.5811(7) 0.46108(18) 0.0667 1.0000 Uani .
C49 C 1.00106(19) 0.5569(6) 0.40460(17) 0.0579 1.0000 Uani .
H491 H 0.9533 0.6695 0.3981 0.0702 1.0000 Uiso .
H481 H 1.0659 0.7131 0.4946 0.0785 1.0000 Uiso .
H471 H 1.1834 0.4305 0.5102 0.0740 1.0000 Uiso .
H461 H 1.1845 0.1222 0.4306 0.0756 1.0000 Uiso .
H451 H 1.0698 0.0765 0.3360 0.0714 1.0000 Uiso .
H432 H 0.9568 0.3380 0.2516 0.0754 1.0000 Uiso .
H431 H 0.8944 0.4989 0.2890 0.0754 1.0000 Uiso .

loop_
_atom_site_aniso_label
_atom_site_aniso_U_11
_atom_site_aniso_U_22
_atom_site_aniso_U_33
_atom_site_aniso_U_23
_atom_site_aniso_U_13
_atom_site_aniso_U_12
O1 0.0445(11) 0.0665(15) 0.0597(12) 0.0147(11) 0.0022(9) -0.0012(10)
C2 0.0426(15) 0.0543(19) 0.0572(17) 0.0018(15) 0.0066(13) 0.0030(14)
C3 0.0502(16) 0.0533(19) 0.0544(16) 0.0077(14) 0.0068(13) -0.0051(14)
C4 0.0516(16) 0.0516(19) 0.0496(15) 0.0056(13) 0.0063(13) 0.0001(14)
C5 0.0523(16) 0.053(2) 0.0488(15) -0.0026(13) 0.0089(13) 0.0037(14)
C6 0.0575(16) 0.0483(17) 0.0530(15) -0.0101(14) 0.0043(13) -0.0029(14)
C7 0.0625(18) 0.062(2) 0.0567(16) -0.0105(15) -0.0041(14) 0.0000(16)
N8 0.0460(13) 0.0629(17) 0.0562(13) -0.0185(12) -0.0101(10) 0.0002(12)
C9 0.0466(14) 0.0515(17) 0.0417(13) -0.0002(12) 0.0045(11) -0.0016(14)
O10 0.0624(13) 0.0683(15) 0.0564(11) -0.0167(11) -0.0059(9) 0.0104(11)
N11 0.0586(14) 0.0740(19) 0.0546(14) -0.0140(13) -0.0067(11) 0.0046(13)
O12 0.0517(12) 0.0699(15) 0.0502(11) -0.0117(10) -0.0030(9) -0.0046(11)
C13 0.061(2) 0.065(2) 0.0577(18) -0.0080(17) -0.0026(15) -0.0120(18)
O14 0.0849(16) 0.0765(18) 0.0797(15) -0.0337(15) -0.0207(13) 0.0021(15)
C15 0.0536(18) 0.088(3) 0.0661(19) -0.0086(19) -0.0067(15) 0.0090(18)
C16 0.0500(16) 0.0455(17) 0.0665(17) -0.0004(15) 0.0105(14) -0.0021(14)
C17 0.0511(16) 0.051(2) 0.0605(17) 0.0100(14) 0.0085(14) 0.0047(14)
C18 0.0517(17) 0.060(2) 0.0583(16) 0.0068(16) 0.0037(14) -0.0093(16)
C19 0.0432(15) 0.058(2) 0.0555(15) 0.0079(15) 0.0083(12) -0.0022(14)
C20 0.0473(16) 0.065(2) 0.0674(19) -0.0021(17) 0.0074(15) 0.0090(15)
C21 0.067(2) 0.065(3) 0.070(2) -0.0104(18) -0.0026(17) 0.0006(18)
C22 0.0513(18) 0.078(3) 0.073(2) 0.007(2) -0.0094(16) -0.0053(18)
C23 0.054(2) 0.070(2) 0.087(2) 0.007(2) 0.0051(18) 0.0158(18)
C24 0.0552(18) 0.065(2) 0.0666(19) -0.0012(18) 0.0062(15) 0.0072(18)
O25 0.0446(11) 0.0643(15) 0.0634(12) 0.0141(11) 0.0039(9) -0.0075(10)
C26 0.0384(13) 0.0588(19) 0.0563(16) 0.0048(15) 0.0073(12) 0.0019(14)
C27 0.0540(18) 0.059(2) 0.0668(19) 0.0102(16) 0.0141(15) -0.0007(16)
C28 0.0516(17) 0.0551(19) 0.0693(19) 0.0010(16) 0.0142(15) -0.0068(15)
C29 0.0449(14) 0.0514(19) 0.0594(16) -0.0080(14) 0.0102(13) 0.0009(14)
C30 0.0528(18) 0.063(2) 0.0563(17) 0.0037(15) 0.0068(15) 0.0050(15)
C31 0.0498(16) 0.055(2) 0.0601(17) 0.0056(15) 0.0072(14) -0.0053(15)
C32 0.0533(16) 0.066(2) 0.0665(19) -0.0170(17) 0.0061(14) -0.0040(16)
C33 0.0504(15) 0.0606(19) 0.0473(14) -0.0078(13) 0.0036(12) -0.0044(14)
N34 0.0460(13) 0.0621(15) 0.0427(12) -0.0082(11) -0.0022(9) 0.0035(12)
C35 0.0443(15) 0.057(2) 0.0472(15) -0.0016(14) -0.0012(12) -0.0047(14)
O37 0.0659(13) 0.0707(15) 0.0585(12) -0.0180(12) -0.0090(10) 0.0133(11)
N38 0.0555(14) 0.0645(17) 0.0507(13) -0.0073(12) -0.0048(11) 0.0034(13)
O39 0.0467(11) 0.0788(16) 0.0514(11) -0.0129(11) -0.0053(9) -0.0001(11)
C40 0.0552(17) 0.069(2) 0.0431(14) -0.0083(15) 0.0072(13) -0.0110(16)
O41 0.0677(14) 0.094(2) 0.0562(12) -0.0300(14) 0.0058(11) -0.0112(14)
C42 0.0554(18) 0.081(3) 0.0664(18) 0.0090(19) -0.0013(15) 0.0125(18)
C43 0.0521(18) 0.069(2) 0.0589(17) 0.0105(17) 0.0046(14) -0.0079(16)
C44 0.0468(16) 0.057(2) 0.0542(15) 0.0061(15) 0.0113(13) -0.0002(14)
C45 0.0592(19) 0.063(2) 0.0680(19) -0.0016(18) 0.0124(16) 0.0069(18)
C46 0.0477(18) 0.071(2) 0.076(2) 0.011(2) 0.0035(16) 0.0098(17)
C47 0.0560(19) 0.070(2) 0.069(2) 0.0103(18) -0.0046(16) -0.0026(18)
C48 0.0618(19) 0.069(2) 0.0678(19) -0.0040(18) 0.0048(16) -0.0040(18)
C49 0.0468(15) 0.062(2) 0.0653(18) 0.0044(16) 0.0085(14) 0.0047(15)

loop_
_atom_type_symbol
_atom_type_scat_dispersion_real
_atom_type_scat_dispersion_imag
_atom_type_scat_Cromer_Mann_a1
_atom_type_scat_Cromer_Mann_b1
_atom_type_scat_Cromer_Mann_a2
_atom_type_scat_Cromer_Mann_b2
_atom_type_scat_Cromer_Mann_a3
_atom_type_scat_Cromer_Mann_b3
_atom_type_scat_Cromer_Mann_a4
_atom_type_scat_Cromer_Mann_b4
_atom_type_scat_Cromer_Mann_c
_atom_type_scat_source
C 0.0181 0.0091 2.3100 20.8439 1.0200 10.2075 1.5886 0.5687 0.8650 51.6512 0.2156 'International Tables Vol C 4.2.6.8 and 6.1.1.4'
H 0.0000 0.0000 0.4930 10.5109 0.3229 26.1257 0.1402 3.1424 0.0408 57.7998 0.0030 'International Tables Vol C 4.2.6.8 and 6.1.1.4'
N 0.0311 0.0180 12.2126 0.0057 3.1322 9.8933 2.0125 28.9975 1.1663 0.5826 -11.5290 'International Tables Vol C 4.2.6.8 and 6.1.1.4'
O 0.0492 0.0322 3.0485 13.2771 2.2868 5.7011 1.5463 0.3239 0.8670 32.9089 0.2508 'International Tables Vol C 4.2.6.8 and 6.1.1.4'

loop_
_montpellier_diffrn_reflns_class_number
_montpellier_diffrn_reflns_class_d_res_high
_montpellier_diffrn_reflns_class_d_res_low
_montpellier_diffrn_reflns_class_redundancy
_montpellier_diffrn_reflns_class_av_i/ui
_diffrn_reflns_class_av_R_eq
_montpellier_diffrn_reflns_class_completeness_shell
_montpellier_diffrn_reflns_class_cumul_completeness
0 100.0 1.86 3.9 53.57 0.037 100.0 100.00
1 1.86 1.45 3.4 21.29 0.041 100.0 100.00
2 1.45 1.27 7.2 26.95 0.061 100.0 100.00
3 1.27 1.14 6.5 30.79 0.051 100.0 100.00
4 1.14 1.06 6.1 21.36 0.071 100.0 100.00
5 1.06 0.99 6.0 17.56 0.086 100.0 100.00
6 0.99 0.94 5.8 11.97 0.119 100.0 100.00
7 0.94 0.90 5.1 8.40 0.166 100.0 100.00
8 0.90 0.86 4.8 7.29 0.220 100.0 100.00
9 0.86 0.83 3.4 5.13 0.300 90.1 98.88

loop_
_geom_angle_atom_site_label_1
_geom_angle_atom_site_label_2
_geom_angle_atom_site_label_3
_geom_angle
_geom_angle_publ_flag
C2 O1 C18 115.1(2) yes
O1 C2 C3 124.7(3) yes
O1 C2 C17 115.0(3) yes
C3 C2 C17 120.3(3) yes
C2 C3 C4 119.3(3) yes
C2 C3 H31 119.1 no
C4 C3 H31 121.7 no
C3 C4 C5 121.7(3) yes
C3 C4 H41 118.8 no
C5 C4 H41 119.5 no
C4 C5 C6 120.1(3) yes
C4 C5 C16 117.5(3) yes
C6 C5 C16 122.4(3) yes
C5 C6 C7 114.6(2) yes
C5 C6 H62 108.8 no
C7 C6 H62 110.0 no
C5 C6 H61 107.6 no
C7 C6 H61 108.3 no
H62 C6 H61 107.2 no
C6 C7 N8 114.8(3) yes
C6 C7 C13 110.0(3) yes
N8 C7 C13 110.0(3) yes
C6 C7 H71 107.3 no
N8 C7 H71 108.2 no
C13 C7 H71 106.2 no
C7 N8 C9 123.0(3) yes
C7 N8 H81 114.8(12) no
C9 N8 H81 112.8(12) no
N8 C9 O10 125.9(3) yes
N8 C9 N11 114.7(3) yes
O10 C9 N11 119.4(3) yes
C9 N11 O12 118.8(2) yes
C9 N11 C15 120.2(3) yes
O12 N11 C15 106.8(2) yes
N11 O12 C13 117.5(2) yes
C7 C13 O12 118.0(3) yes
C7 C13 O14 123.8(4) yes
O12 C13 O14 118.2(3) yes
N11 C15 H152 111.7 no
N11 C15 H153 112.7 no
H152 C15 H153 107.7 no
N11 C15 H151 111.3 no
H152 C15 H151 106.3 no
H153 C15 H151 106.7 no
C5 C16 C17 121.7(3) yes
C5 C16 H161 118.1 no
C17 C16 H161 120.3 no
C2 C17 C16 119.5(3) yes
C2 C17 H171 118.9 no
C16 C17 H171 121.6 no
O1 C18 C19 109.9(2) yes
O1 C18 H182 110.6 no
C19 C18 H182 108.2 no
O1 C18 H181 111.3 no
C19 C18 H181 110.4 no
H182 C18 H181 106.3 no
C18 C19 C20 120.7(3) yes
C18 C19 C24 120.6(3) yes
C20 C19 C24 118.6(3) yes
C19 C20 C21 120.6(3) yes
C19 C20 H201 119.5 no
C21 C20 H201 119.9 no
C20 C21 C22 119.7(3) yes
C20 C21 H211 120.8 no
C22 C21 H211 119.4 no
C21 C22 C23 119.9(3) yes
C21 C22 H221 121.3 no
C23 C22 H221 118.8 no
C22 C23 C24 120.3(3) yes
C22 C23 H231 121.5 no
C24 C23 H231 118.1 no
C19 C24 C23 120.8(3) yes
C19 C24 H241 118.8 no
C23 C24 H241 120.3 no
C26 O25 C43 115.9(2) yes
O25 C26 C27 115.4(3) yes
O25 C26 C31 124.8(3) yes
C27 C26 C31 119.7(3) yes
C26 C27 C28 119.7(3) yes
C26 C27 H271 119.1 no
C28 C27 H271 121.2 no
C27 C28 C29 121.3(3) yes
C27 C28 H281 120.0 no
C29 C28 H281 118.7 no
C28 C29 C30 118.4(3) yes
C28 C29 C32 119.5(3) yes
C30 C29 C32 122.0(3) yes
C29 C30 C31 121.7(3) yes
C29 C30 H301 117.7 no
C31 C30 H301 120.6 no
C30 C31 C26 119.2(3) yes
C30 C31 H311 120.7 no
C26 C31 H311 120.1 no
C29 C32 C33 113.3(3) yes
C29 C32 H322 109.1 no
C33 C32 H322 109.8 no
C29 C32 H321 109.2 no
C33 C32 H321 108.6 no
H322 C32 H321 106.7 no
C32 C33 N34 112.9(3) yes
C32 C33 C40 109.9(3) yes
N34 C33 C40 107.3(2) yes
C32 C33 H331 107.7 no
N34 C33 H331 109.2 no
C40 C33 H331 109.9 no
C33 N34 C35 119.7(2) yes
C33 N34 H341 118.2(12) no
C35 N34 H341 116.7(13) no
N34 C35 O37 126.3(3) yes
N34 C35 N38 113.3(3) yes
O37 C35 N38 120.2(3) yes
C35 N38 O39 114.3(2) yes
C35 N38 C42 118.3(3) yes
O39 N38 C42 105.0(2) yes
N38 O39 C40 114.8(2) yes
C33 C40 O39 115.2(3) yes
C33 C40 O41 127.3(3) yes
O39 C40 O41 117.5(3) yes
N38 C42 H421 112.7 no
N38 C42 H422 110.7 no
H421 C42 H422 108.3 no
N38 C42 H423 110.5 no
H421 C42 H423 108.0 no
H422 C42 H423 106.3 no
O25 C43 C44 108.8(3) yes
O25 C43 H432 110.5 no
C44 C43 H432 109.9 no
O25 C43 H431 111.0 no
C44 C43 H431 111.2 no
H432 C43 H431 105.5 no
C43 C44 C45 120.7(3) yes
C43 C44 C49 120.8(3) yes
C45 C44 C49 118.4(3) yes
C44 C45 C46 120.7(3) yes
C44 C45 H451 120.0 no
C46 C45 H451 119.3 no
C45 C46 C47 119.7(3) yes
C45 C46 H461 120.6 no
C47 C46 H461 119.6 no
C46 C47 C48 120.3(3) yes
C46 C47 H471 119.4 no
C48 C47 H471 120.3 no
C47 C48 C49 119.1(3) yes
C47 C48 H481 120.5 no
C49 C48 H481 120.3 no
C48 C49 C44 121.7(3) yes
C48 C49 H491 119.5 no
C44 C49 H491 118.8 no

loop_
_geom_bond_atom_site_label_1
_geom_bond_atom_site_label_2
_geom_bond_distance
_geom_bond_publ_flag
O1 C2 1.385(3) yes
O1 C18 1.432(4) yes
C2 C3 1.375(4) yes
C2 C17 1.384(4) yes
C3 C4 1.390(4) yes
C3 H31 0.963 no
C4 C5 1.387(4) yes
C4 H41 0.968 no
C5 C6 1.508(4) yes
C5 C16 1.385(4) yes
C6 C7 1.508(4) yes
C6 H62 0.955 no
C6 H61 0.973 no
C7 N8 1.434(4) yes
C7 C13 1.498(4) yes
C7 H71 0.960 no
N8 C9 1.332(4) yes
N8 H81 0.865(16) no
C9 O10 1.225(4) yes
C9 N11 1.377(4) yes
N11 O12 1.415(3) yes
N11 C15 1.462(4) yes
O12 C13 1.336(4) yes
C13 O14 1.194(4) yes
C15 H152 0.963 no
C15 H153 0.958 no
C15 H151 0.976 no
C16 C17 1.384(4) yes
C16 H161 0.971 no
C17 H171 0.966 no
C18 C19 1.500(4) yes
C18 H182 0.979 no
C18 H181 0.959 no
C19 C20 1.383(5) yes
C19 C24 1.384(4) yes
C20 C21 1.390(5) yes
C20 H201 0.989 no
C21 C22 1.377(5) yes
C21 H211 0.979 no
C22 C23 1.374(5) yes
C22 H221 0.972 no
C23 C24 1.375(5) yes
C23 H231 0.995 no
C24 H241 0.999 no
O25 C26 1.377(3) yes
O25 C43 1.435(4) yes
C26 C27 1.395(4) yes
C26 C31 1.386(4) yes
C27 C28 1.378(5) yes
C27 H271 0.989 no
C28 C29 1.381(5) yes
C28 H281 0.986 no
C29 C30 1.378(5) yes
C29 C32 1.520(4) yes
C30 C31 1.386(4) yes
C30 H301 0.973 no
C31 H311 0.975 no
C32 C33 1.529(5) yes
C32 H322 0.969 no
C32 H321 0.965 no
C33 N34 1.447(4) yes
C33 C40 1.510(4) yes
C33 H331 0.975 no
N34 C35 1.341(4) yes
N34 H341 0.854(16) no
C35 O37 1.225(4) yes
C35 N38 1.389(4) yes
N38 O39 1.453(3) yes
N38 C42 1.455(4) yes
O39 C40 1.366(4) yes
C40 O41 1.194(4) yes
C42 H421 0.946 no
C42 H422 0.968 no
C42 H423 0.971 no
C43 C44 1.502(4) yes
C43 H432 0.981 no
C43 H431 0.967 no
C44 C45 1.391(4) yes
C44 C49 1.369(5) yes
C45 C46 1.384(5) yes
C45 H451 0.975 no
C46 C47 1.370(5) yes
C46 H461 0.949 no
C47 C48 1.389(5) yes
C47 H471 0.976 no
C48 C49 1.377(4) yes
C48 H481 0.987 no
C49 H491 0.960 no

loop_
_geom_hbond_atom_site_label_D
_geom_hbond_atom_site_label_H
_geom_hbond_atom_site_label_A
_geom_hbond_site_symmetry_A
_geom_hbond_angle_DHA
_geom_hbond_distance_DH
_geom_hbond_distance_HA
_geom_hbond_distance_DA
_geom_hbond_publ_flag
C15 H153 O25 . 150.9(2) 0.958 2.586 3.454(5) yes
C15 H151 O14 1_545 155.5(2) 0.976 2.566 3.477(5) yes
N8 H81 O37 . 161(2) 0.865 2.079 2.909(5) yes
C7 H71 O10 1_565 154.7(2) 0.960 2.301 3.196(5) yes
C6 H61 O14 2_646 146.4(2) 0.973 2.484 3.338(5) yes
C16 H161 O37 1_565 147.11(19) 0.971 2.592 3.448(5) yes
N34 H341 O10 . 161.5(17) 0.854 2.111 2.933(5) yes
C33 H331 O41 2_655 152.95(18) 0.975 2.295 3.194(5) yes
